data_4023099
loop_
_publ_author_name
'Alessandra Cordeiro'
'Mar\'ia Luisa Jimeno'
'Miguel A. Maestro'
'Mar\'ia-Jos\'e Camarasa'
'Ernesto Quesada'
'Ana San-F\'elix'

_publ_section_title
;
 Synthesis of Highly Condensed Polycyclic Carbohydrates
 by Reaction of a Spirocyclic Enamino Sulfonate Derived from
 D-Xylofuranose with Bifunctional Reagents
;
_journal_name_full 'Journal of Organic Chemistry'
_journal_page_first 9713
_journal_page_last 9721
_journal_paper_doi 10.1021/jo701775a
_journal_volume 72
_journal_year 2007
_chemical_absolute_configuration ad
_chemical_formula_moiety 'C12 H15 N O8 S'
_chemical_formula_sum 'C12 H15 N O8 S'
_chemical_formula_weight 333.31
_chemical_name_systematic
; 
 ? 
;
_space_group_IT_number 4
_symmetry_cell_setting monoclinic
_symmetry_space_group_name_Hall 'P 2yb'
_symmetry_space_group_name_H-M 'P 1 21 1'
_atom_sites_solution_hydrogens geom
_atom_sites_solution_primary direct
_atom_sites_solution_secondary difmap
_audit_creation_method SHELXL-97
_cell_angle_alpha 90.00
_cell_angle_beta 98.091(2)
_cell_angle_gamma 90.00
_cell_formula_units_Z 2
_cell_length_a 10.2966(13)
_cell_length_b 6.4115(8)
_cell_length_c 10.7707(14)
_cell_measurement_temperature 100(2)
_cell_volume 703.97(15)
_computing_cell_refinement 'Bruker XSCANS'
_computing_data_collection 'Bruker XSCANS'
_computing_data_reduction 'Bruker SHELXTL'
_computing_molecular_graphics 'Bruker SHELXTL'
_computing_publication_material 'Bruker SHELXTL'
_computing_structure_refinement 'SHELXL-97 (Sheldrick, 1997)'
_computing_structure_solution 'SHELXS-97 (Sheldrick, 1997)'
_diffrn_ambient_temperature 100(2)
_diffrn_measured_fraction_theta_full 0.997
_diffrn_measured_fraction_theta_max 0.997
_diffrn_measurement_device_type 'CCD area detector'
_diffrn_measurement_method 'phi and omega scans'
_diffrn_radiation_monochromator graphite
_diffrn_radiation_source 'fine-focus sealed tube'
_diffrn_radiation_type MoK\a
_diffrn_radiation_wavelength 0.71073
_diffrn_reflns_av_R_equivalents 0.0567
_diffrn_reflns_av_sigmaI/netI 0.0813
_diffrn_reflns_limit_h_max 13
_diffrn_reflns_limit_h_min -13
_diffrn_reflns_limit_k_max 8
_diffrn_reflns_limit_k_min -8
_diffrn_reflns_limit_l_max 14
_diffrn_reflns_limit_l_min -14
_diffrn_reflns_number 9900
_diffrn_reflns_theta_full 28.35
_diffrn_reflns_theta_max 28.35
_diffrn_reflns_theta_min 1.91
_exptl_absorpt_coefficient_mu 0.272
_exptl_absorpt_correction_T_max 0.9865
_exptl_absorpt_correction_T_min 0.9128
_exptl_absorpt_correction_type multi-scan
_exptl_absorpt_process_details
; 
 Siemens SADABS program multi-scan
 Blessing, Acta Cryst. (1995) A51 33-38
;
_exptl_crystal_colour colourless
_exptl_crystal_density_diffrn 1.572
_exptl_crystal_density_method 'not measured'
_exptl_crystal_description prism
_exptl_crystal_F_000 348
_exptl_crystal_size_max 0.34
_exptl_crystal_size_mid 0.12
_exptl_crystal_size_min 0.05
_refine_diff_density_max 0.500
_refine_diff_density_min -0.453
_refine_diff_density_rms 0.067
_refine_ls_abs_structure_details 'Flack H D (1983), Acta Cryst. A39, 876-881'
_refine_ls_abs_structure_Flack -0.07(10)
_refine_ls_extinction_method none
_refine_ls_goodness_of_fit_ref 1.022
_refine_ls_hydrogen_treatment noref
_refine_ls_matrix_type full
_refine_ls_number_parameters 199
_refine_ls_number_reflns 3500
_refine_ls_number_restraints 1
_refine_ls_restrained_S_all 1.022
_refine_ls_R_factor_all 0.0825
_refine_ls_R_factor_gt 0.0523
_refine_ls_shift/su_max 0.000
_refine_ls_shift/su_mean 0.000
_refine_ls_structure_factor_coef Fsqd
_refine_ls_weighting_details 'calc w=1/[\s^2^(Fo^2^)+(0.0460P)^2^+0.0680P] where P=(Fo^2^+2Fc^2^)/3'
_refine_ls_weighting_scheme calc
_refine_ls_wR_factor_gt 0.0946
_refine_ls_wR_factor_ref 0.1038
_reflns_number_gt 2606
_reflns_number_total 3500
_reflns_threshold_expression >2sigma(I)
_cod_data_source_file jo701775a-File001.cif
_cod_data_source_block EQM_225F
_cod_depositor_comments
;
The following automatic conversions were performed:
'_symmetry_cell_setting' value 'Monoclinic' changed to 'monoclinic'
according to '/home/saulius/struct/CIF-dictionaries/cif_core.dic'
dictionary named 'cif_core.dic' version 2.4.1 from
2010-06-29.

'_exptl_absorpt_correction_type' value 'Multi-scan' changed
to 'multi-scan' according to
'/home/saulius/struct/CIF-dictionaries/cif_core.dic' dictionary named
'cif_core.dic' version 2.4.1 from 2010-06-29.

Automatic conversion script
Id: cif_fix_enum 1527 2010-12-29 10:47:43Z saulius 
;
_cod_original_sg_symbol_H-M 'P 21'
_cod_database_code 4023099

loop_
_symmetry_equiv_pos_as_xyz
'x, y, z'
'-x, y+1/2, -z'

loop_
_atom_site_label
_atom_site_type_symbol
_atom_site_fract_x
_atom_site_fract_y
_atom_site_fract_z
_atom_site_U_iso_or_equiv
_atom_site_adp_type
_atom_site_occupancy
_atom_site_symmetry_multiplicity
_atom_site_calc_flag
_atom_site_refinement_flags
S1 S 0.05887(7) 0.23697(13) 0.63198(7) 0.02007(17) Uani 1 1 d .
O1 O 0.4082(2) -0.1614(3) 0.85578(19) 0.0240(5) Uani 1 1 d .
O2 O 0.3450(2) -0.0946(4) 1.05143(18) 0.0292(6) Uani 1 1 d .
O3 O 0.1719(3) 0.0870(7) 0.9580(2) 0.0808(13) Uani 1 1 d .
O4 O 0.0967(2) 0.0342(3) 0.7149(2) 0.0228(5) Uani 1 1 d .
O5 O -0.0654(2) 0.1949(4) 0.5613(2) 0.0321(6) Uani 1 1 d .
O6 O 0.0755(2) 0.4187(3) 0.7092(2) 0.0263(5) Uani 1 1 d .
O7 O 0.39107(18) 0.2998(3) 0.69109(19) 0.0195(5) Uani 1 1 d .
O8 O 0.6020(2) -0.0904(4) 0.60619(18) 0.0258(5) Uani 1 1 d .
N1 N 0.3822(2) -0.0282(4) 0.6042(2) 0.0155(5) Uani 1 1 d .
C1 C 0.3871(3) -0.0087(5) 0.9451(3) 0.0213(7) Uani 1 1 d .
H1A H 0.4664 0.0752 0.9683 0.026 Uiso 1 1 calc R
C2 C 0.2724(3) 0.1296(6) 0.8867(3) 0.0268(8) Uani 1 1 d .
H2A H 0.2950 0.2779 0.8849 0.032 Uiso 1 1 calc R
C3 C 0.2369(3) 0.0346(5) 0.7570(3) 0.0171(6) Uani 1 1 d .
C4 C 0.2925(3) -0.1873(4) 0.7663(3) 0.0199(7) Uani 1 1 d .
H4A H 0.2313 -0.2908 0.7917 0.024 Uiso 1 1 calc R
C5 C 0.2150(3) -0.0273(6) 1.0655(3) 0.0266(8) Uani 1 1 d .
C6 C 0.2168(4) 0.1072(7) 1.1776(3) 0.0438(10) Uani 1 1 d .
H6B H 0.2710 0.2269 1.1697 0.066 Uiso 1 1 calc R
H6C H 0.2513 0.0299 1.2513 0.066 Uiso 1 1 calc R
H6D H 0.1291 0.1520 1.1846 0.066 Uiso 1 1 calc R
C7 C 0.1305(5) -0.2153(10) 1.0707(6) 0.098(2) Uani 1 1 d .
H7A H 0.1319 -0.2972 0.9963 0.147 Uiso 1 1 calc R
H7B H 0.0421 -0.1723 1.0761 0.147 Uiso 1 1 calc R
H7C H 0.1630 -0.2972 1.1430 0.147 Uiso 1 1 calc R
C8 C 0.1932(3) 0.2112(5) 0.5480(2) 0.0171(6) Uani 1 1 d .
H8A H 0.1752 0.1091 0.4813 0.021 Uiso 1 1 calc R
H8B H 0.2148 0.3435 0.5123 0.021 Uiso 1 1 calc R
C9 C 0.3035(3) 0.1378(5) 0.6482(3) 0.0136(6) Uani 1 1 d .
C10 C 0.5223(2) 0.2443(6) 0.6721(2) 0.0193(6) Uani 1 1 d .
H10A H 0.5818 0.2523 0.7502 0.023 Uiso 1 1 calc R
H10B H 0.5538 0.3364 0.6114 0.023 Uiso 1 1 calc R
C11 C 0.5118(3) 0.0235(5) 0.6240(3) 0.0188(7) Uani 1 1 d .
C12 C 0.3356(3) -0.2334(5) 0.6405(3) 0.0222(7) Uani 1 1 d .
H12A H 0.4054 -0.3361 0.6482 0.027 Uiso 1 1 calc R
H12B H 0.2629 -0.2826 0.5805 0.027 Uiso 1 1 calc R

loop_
_atom_site_aniso_label
_atom_site_aniso_U_11
_atom_site_aniso_U_22
_atom_site_aniso_U_33
_atom_site_aniso_U_23
_atom_site_aniso_U_13
_atom_site_aniso_U_12
S1 0.0156(3) 0.0208(4) 0.0237(4) 0.0026(4) 0.0022(3) 0.0024(4)
O1 0.0284(12) 0.0220(12) 0.0205(11) 0.0030(9) -0.0002(9) 0.0091(10)
O2 0.0248(12) 0.0452(16) 0.0183(11) 0.0140(11) 0.0054(9) 0.0076(11)
O3 0.0444(17) 0.178(4) 0.0249(14) 0.0417(19) 0.0209(12) 0.067(2)
O4 0.0177(12) 0.0212(13) 0.0305(13) 0.0090(10) 0.0065(10) 0.0005(9)
O5 0.0144(11) 0.0379(17) 0.0420(13) -0.0007(12) -0.0027(9) -0.0008(10)
O6 0.0285(13) 0.0214(13) 0.0303(12) 0.0020(11) 0.0089(10) 0.0078(10)
O7 0.0162(10) 0.0138(11) 0.0284(12) -0.0036(9) 0.0031(9) -0.0022(8)
O8 0.0228(11) 0.0328(14) 0.0226(12) 0.0003(10) 0.0062(9) 0.0111(10)
N1 0.0178(12) 0.0123(13) 0.0167(12) -0.0020(10) 0.0029(10) 0.0026(10)
C1 0.0203(16) 0.0209(18) 0.0228(16) 0.0039(14) 0.0031(13) -0.0025(13)
C2 0.0377(19) 0.0266(18) 0.0171(15) 0.0066(14) 0.0073(14) 0.0120(16)
C3 0.0163(15) 0.0161(15) 0.0190(15) 0.0051(12) 0.0025(12) -0.0005(12)
C4 0.0244(16) 0.0104(14) 0.0252(16) 0.0034(12) 0.0049(13) 0.0012(12)
C5 0.0206(16) 0.041(2) 0.0189(16) 0.0009(15) 0.0057(13) -0.0036(15)
C6 0.042(2) 0.056(3) 0.030(2) -0.009(2) -0.0075(17) 0.008(2)
C7 0.078(3) 0.099(5) 0.135(5) -0.069(4) 0.074(3) -0.059(3)
C8 0.0159(13) 0.0187(17) 0.0164(13) -0.0007(13) 0.0009(10) 0.0025(13)
C9 0.0144(15) 0.0103(13) 0.0156(14) -0.0002(12) 0.0002(12) 0.0020(12)
C10 0.0151(13) 0.0237(16) 0.0192(13) 0.0012(16) 0.0030(10) -0.0005(16)
C11 0.0174(15) 0.0272(18) 0.0114(14) 0.0019(13) 0.0010(12) 0.0021(14)
C12 0.0292(16) 0.0097(16) 0.0279(16) 0.0016(14) 0.0042(13) 0.0010(13)

loop_
_atom_type_symbol
_atom_type_description
_atom_type_scat_dispersion_real
_atom_type_scat_dispersion_imag
_atom_type_scat_source
C C 0.0033 0.0016 'International Tables Vol C Tables 4.2.6.8 and 6.1.1.4'
H H 0.0000 0.0000 'International Tables Vol C Tables 4.2.6.8 and 6.1.1.4'
N N 0.0061 0.0033 'International Tables Vol C Tables 4.2.6.8 and 6.1.1.4'
O O 0.0106 0.0060 'International Tables Vol C Tables 4.2.6.8 and 6.1.1.4'
S S 0.1246 0.1234 'International Tables Vol C Tables 4.2.6.8 and 6.1.1.4'

loop_
_geom_angle_atom_site_label_1
_geom_angle_atom_site_label_2
_geom_angle_atom_site_label_3
_geom_angle
O5 S1 O6 119.54(14)
O5 S1 O4 106.03(14)
O6 S1 O4 109.83(11)
O5 S1 C8 114.82(13)
O6 S1 C8 109.67(14)
O4 S1 C8 93.62(13)
C1 O1 C4 110.2(2)
C1 O2 C5 111.8(2)
C5 O3 C2 112.7(2)
C3 O4 S1 109.14(18)
C9 O7 C10 110.0(2)
C11 N1 C9 110.4(2)
C11 N1 C12 121.7(2)
C9 N1 C12 110.5(2)
O2 C1 O1 112.4(3)
O2 C1 C2 104.7(2)
O1 C1 C2 107.7(2)
O2 C1 H1A 110.6
O1 C1 H1A 110.6
C2 C1 H1A 110.6
O3 C2 C3 109.0(3)
O3 C2 C1 104.3(3)
C3 C2 C1 102.5(3)
O3 C2 H2A 113.4
C3 C2 H2A 113.4
C1 C2 H2A 113.4
O4 C3 C2 112.8(2)
O4 C3 C4 111.4(2)
C2 C3 C4 105.8(3)
O4 C3 C9 106.5(2)
C2 C3 C9 116.0(3)
C4 C3 C9 103.9(2)
O1 C4 C12 107.7(2)
O1 C4 C3 101.8(2)
C12 C4 C3 106.1(2)
O1 C4 H4A 113.5
C12 C4 H4A 113.5
C3 C4 H4A 113.5
O3 C5 O2 105.3(2)
O3 C5 C6 109.8(3)
O2 C5 C6 110.9(3)
O3 C5 C7 109.8(4)
O2 C5 C7 108.6(3)
C6 C5 C7 112.3(3)
C5 C6 H6B 109.5
C5 C6 H6C 109.5
H6B C6 H6C 109.5
C5 C6 H6D 109.5
H6B C6 H6D 109.5
H6C C6 H6D 109.5
C5 C7 H7A 109.5
C5 C7 H7B 109.5
H7A C7 H7B 109.5
C5 C7 H7C 109.5
H7A C7 H7C 109.5
H7B C7 H7C 109.5
C9 C8 S1 103.02(18)
C9 C8 H8A 111.2
S1 C8 H8A 111.2
C9 C8 H8B 111.2
S1 C8 H8B 111.2
H8A C8 H8B 109.1
O7 C9 N1 106.6(2)
O7 C9 C8 112.5(2)
N1 C9 C8 112.8(2)
O7 C9 C3 112.9(2)
N1 C9 C3 104.7(2)
C8 C9 C3 107.2(2)
O7 C10 C11 104.9(2)
O7 C10 H10A 110.8
C11 C10 H10A 110.8
O7 C10 H10B 110.8
C11 C10 H10B 110.8
H10A C10 H10B 108.8
O8 C11 N1 125.6(3)
O8 C11 C10 126.8(3)
N1 C11 C10 107.7(2)
N1 C12 C4 102.2(2)
N1 C12 H12A 111.3
C4 C12 H12A 111.3
N1 C12 H12B 111.3
C4 C12 H12B 111.3
H12A C12 H12B 109.2

loop_
_geom_bond_atom_site_label_1
_geom_bond_atom_site_label_2
_geom_bond_distance
S1 O5 1.420(2)
S1 O6 1.428(2)
S1 O4 1.594(2)
S1 C8 1.764(3)
O1 C1 1.411(4)
O1 C4 1.432(4)
O2 C1 1.394(3)
O2 C5 1.434(4)
O3 C5 1.389(4)
O3 C2 1.399(4)
O4 C3 1.451(3)
O7 C9 1.410(3)
O7 C10 1.440(3)
O8 C11 1.218(3)
N1 C11 1.362(3)
N1 C9 1.457(4)
N1 C12 1.472(4)
C1 C2 1.538(4)
C1 H1A 0.9800
C2 C3 1.521(4)
C2 H2A 0.9800
C3 C4 1.531(4)
C3 C9 1.584(4)
C4 C12 1.514(4)
C4 H4A 0.9800
C5 C6 1.482(5)
C5 C7 1.492(6)
C6 H6B 0.9600
C6 H6C 0.9600
C6 H6D 0.9600
C7 H7A 0.9600
C7 H7B 0.9600
C7 H7C 0.9600
C8 C9 1.527(4)
C8 H8A 0.9700
C8 H8B 0.9700
C10 C11 1.506(4)
C10 H10A 0.9700
C10 H10B 0.9700
C12 H12A 0.9700
C12 H12B 0.9700

loop_
_geom_torsion_atom_site_label_1
_geom_torsion_atom_site_label_2
_geom_torsion_atom_site_label_3
_geom_torsion_atom_site_label_4
_geom_torsion
O5 S1 O4 C3 161.17(19)
O6 S1 O4 C3 -68.4(2)
C8 S1 O4 C3 44.1(2)
C5 O2 C1 O1 -115.9(3)
C5 O2 C1 C2 0.8(3)
C4 O1 C1 O2 93.2(3)
C4 O1 C1 C2 -21.6(3)
C5 O3 C2 C3 120.0(3)
C5 O3 C2 C1 11.1(4)
O2 C1 C2 O3 -6.9(4)
O1 C1 C2 O3 113.0(3)
O2 C1 C2 C3 -120.5(3)
O1 C1 C2 C3 -0.6(3)
S1 O4 C3 C2 94.5(3)
S1 O4 C3 C4 -146.6(2)
S1 O4 C3 C9 -33.9(3)
O3 C2 C3 O4 32.5(4)
C1 C2 C3 O4 142.7(3)
O3 C2 C3 C4 -89.5(3)
C1 C2 C3 C4 20.6(3)
O3 C2 C3 C9 155.9(3)
C1 C2 C3 C9 -94.0(3)
C1 O1 C4 C12 145.2(2)
C1 O1 C4 C3 33.9(3)
O4 C3 C4 O1 -156.0(2)
C2 C3 C4 O1 -33.0(3)
C9 C3 C4 O1 89.6(3)
O4 C3 C4 C12 91.5(3)
C2 C3 C4 C12 -145.6(2)
C9 C3 C4 C12 -22.9(3)
C2 O3 C5 O2 -10.7(4)
C2 O3 C5 C6 108.6(4)
C2 O3 C5 C7 -127.4(4)
C1 O2 C5 O3 5.7(4)
C1 O2 C5 C6 -112.9(3)
C1 O2 C5 C7 123.2(4)
O5 S1 C8 C9 -148.1(2)
O6 S1 C8 C9 74.0(2)
O4 S1 C8 C9 -38.6(2)
C10 O7 C9 N1 1.8(3)
C10 O7 C9 C8 -122.4(2)
C10 O7 C9 C3 116.2(3)
C11 N1 C9 O7 2.6(3)
C12 N1 C9 O7 140.1(2)
C11 N1 C9 C8 126.6(3)
C12 N1 C9 C8 -95.9(3)
C11 N1 C9 C3 -117.2(2)
C12 N1 C9 C3 20.3(3)
S1 C8 C9 O7 -102.1(2)
S1 C8 C9 N1 137.3(2)
S1 C8 C9 C3 22.6(3)
O4 C3 C9 O7 129.0(2)
C2 C3 C9 O7 2.4(3)
C4 C3 C9 O7 -113.3(3)
O4 C3 C9 N1 -115.5(2)
C2 C3 C9 N1 117.9(3)
C4 C3 C9 N1 2.3(3)
O4 C3 C9 C8 4.5(3)
C2 C3 C9 C8 -122.0(3)
C4 C3 C9 C8 122.3(3)
C9 O7 C10 C11 -5.0(3)
C9 N1 C11 O8 173.9(3)
C12 N1 C11 O8 41.9(4)
C9 N1 C11 C10 -5.8(3)
C12 N1 C11 C10 -137.7(3)
O7 C10 C11 O8 -173.0(3)
O7 C10 C11 N1 6.6(3)
C11 N1 C12 C4 97.3(3)
C9 N1 C12 C4 -34.6(3)
O1 C4 C12 N1 -73.8(3)
C3 C4 C12 N1 34.6(3)

loop_
_cod_related_entry_id
_cod_related_entry_database
_cod_related_entry_code
1 ChemSpider 30658617
